data_7001438
loop_
_publ_author_name
'Hitchcock, Peter B.'
'Lappert, Michael F.'
'Pierssens, Luc J.-M.'
'Protchenko, Andrey V.'
'Uiterweerd, Patrick G. H.'

_publ_section_title
;
 Synthesis and characterisation of twelve SnIV diaryls and formation of
 a SnIII triaryl
;
_journal_issue 23
_journal_name_full 'Dalton Transactions'
_journal_page_first 4578
_journal_page_last 4585
_journal_paper_doi 10.1039/b820835b
_journal_year 2009
_chemical_formula_moiety 'C27 H49 N4 Si2 Sn, C24 H20 B'
_chemical_formula_sum 'C51 H69 B N4 Si2 Sn'
_chemical_formula_weight 923.78
_chemical_name_systematic
;
?
;
_space_group_IT_number 2
_symmetry_cell_setting triclinic
_symmetry_Int_Tables_number 2
_symmetry_space_group_name_Hall '-P 1'
_symmetry_space_group_name_H-M 'P -1'
_atom_sites_solution_hydrogens geom
_atom_sites_solution_primary direct
_atom_sites_solution_secondary difmap
_audit_conform_dict_location ftp://ftp.iucr.org/pub/cif_core.dic
_audit_conform_dict_name cif_core.dic
_audit_conform_dict_version 2.2
_audit_creation_date 2008-08-11T15:36:57-00:00
_audit_creation_method 'WinGX routine CIF_UPDATE'
_cell_angle_alpha 99.51(3)
_cell_angle_beta 96.56(2)
_cell_angle_gamma 95.89(4)
_cell_formula_units_Z 2
_cell_length_a 10.935(4)
_cell_length_b 12.961(6)
_cell_length_c 17.538(4)
_cell_measurement_reflns_used 25
_cell_measurement_temperature 173(2)
_cell_measurement_theta_max 10
_cell_measurement_theta_min 7
_cell_volume 2416.6(16)
_computing_structure_refinement 'SHELXL-97 (Sheldrick, 1997)'
_diffrn_ambient_temperature 173(2)
_diffrn_detector 'scintillation LiI'
_diffrn_detector_dtime 1.195
_diffrn_measured_fraction_theta_full 0.998
_diffrn_measured_fraction_theta_max 0.998
_diffrn_measurement_device '\k-geometry diffractometer'
_diffrn_measurement_device_type 'Enraf Nonius CAD4'
_diffrn_measurement_method 'non-profiled omega/2theta scans'
_diffrn_radiation_monochromator graphite
_diffrn_radiation_type MoK\a
_diffrn_radiation_wavelength 0.71073
_diffrn_reflns_av_unetI/netI 0.0439
_diffrn_reflns_limit_h_max 12
_diffrn_reflns_limit_h_min 0
_diffrn_reflns_limit_k_max 15
_diffrn_reflns_limit_k_min -15
_diffrn_reflns_limit_l_max 20
_diffrn_reflns_limit_l_min -20
_diffrn_reflns_number 8478
_diffrn_reflns_theta_full 25
_diffrn_reflns_theta_max 25
_diffrn_reflns_theta_min 2.09
_diffrn_source 'Enraf Nonius FR590'
_exptl_absorpt_coefficient_mu 0.616
_exptl_absorpt_correction_T_max 1.00
_exptl_absorpt_correction_T_min 0.96
_exptl_absorpt_correction_type psi-scan
_exptl_absorpt_process_details
;
North A.C.T., Phillips D.C. & Mathews F.S. (1968) Acta. Cryst. A24, 351
Number of psi-scan sets used was 1
Theta correction was applied.
Averaged transmission function was used.
No Fourier smoothing was applied.
;
_exptl_crystal_density_diffrn 1.27
_exptl_crystal_density_method 'not measured'
_exptl_crystal_description prism
_exptl_crystal_F_000 972
_exptl_crystal_size_max 0.4
_exptl_crystal_size_mid 0.4
_exptl_crystal_size_min 0.4
_refine_diff_density_max 0.878
_refine_diff_density_min -1.572
_refine_diff_density_rms 0.103
_refine_ls_extinction_method none
_refine_ls_goodness_of_fit_ref 1.073
_refine_ls_hydrogen_treatment constr
_refine_ls_matrix_type full
_refine_ls_number_parameters 532
_refine_ls_number_reflns 8478
_refine_ls_number_restraints 0
_refine_ls_restrained_S_all 1.073
_refine_ls_R_factor_all 0.0467
_refine_ls_R_factor_gt 0.0409
_refine_ls_shift/su_max 0
_refine_ls_shift/su_mean 0
_refine_ls_structure_factor_coef Fsqd
_refine_ls_weighting_details 'calc w=1/[\s^2^(Fo^2^)+(0.0774P)^2^+1.9024P] where P=(Fo^2^+2Fc^2^)/3'
_refine_ls_weighting_scheme calc
_refine_ls_wR_factor_gt 0.1196
_refine_ls_wR_factor_ref 0.1243
_reflns_number_gt 7625
_reflns_number_total 8478
_reflns_threshold_expression >2sigma(I)
_cod_data_source_file b820835b.txt
_cod_data_source_block (11)-sep1696
_cod_original_cell_volume 2416.6(15)
_cod_database_code 7001438

loop_
_symmetry_equiv_pos_as_xyz
'x, y, z'
'-x, -y, -z'

loop_
_atom_site_label
_atom_site_type_symbol
_atom_site_fract_x
_atom_site_fract_y
_atom_site_fract_z
_atom_site_U_iso_or_equiv
_atom_site_adp_type
_atom_site_occupancy
_atom_site_symmetry_multiplicity
_atom_site_calc_flag
_atom_site_refinement_flags
_atom_site_disorder_assembly
_atom_site_disorder_group
Sn Sn 0.078450(19) 0.260414(16) 0.241330(13) 0.02185(10) Uani 1 1 d . . .
Si1 Si 0.32282(9) 0.11445(7) 0.23241(6) 0.0263(2) Uani 1 1 d . . .
Si2 Si 0.31041(10) 0.26379(8) 0.39682(6) 0.0313(2) Uani 1 1 d . . .
B B -0.3757(3) 0.7055(3) 0.2343(2) 0.0224(8) Uani 1 1 d . . .
N1 N -0.1275(3) 0.1213(2) 0.36542(19) 0.0334(7) Uani 1 1 d . . .
N2 N 0.0344(3) 0.4378(2) 0.28220(18) 0.0287(6) Uani 1 1 d . . .
N3 N -0.0672(3) 0.1201(2) 0.15567(18) 0.0276(6) Uani 1 1 d . . .
N4 N 0.1675(3) 0.4191(3) 0.0868(2) 0.0404(8) Uani 1 1 d . . .
C1 C 0.2620(3) 0.2347(3) 0.2869(2) 0.0243(7) Uani 1 1 d . . .
H1 H 0.3136 0.2933 0.2705 0.029 Uiso 1 1 calc R . .
C2 C 0.2472(3) -0.0134(3) 0.2499(2) 0.0337(8) Uani 1 1 d . . .
H2A H 0.2565 -0.014 0.3061 0.051 Uiso 1 1 calc R . .
H2B H 0.2865 -0.0713 0.2235 0.051 Uiso 1 1 calc R . .
H2C H 0.1588 -0.022 0.2295 0.051 Uiso 1 1 calc R . .
C3 C 0.4933(3) 0.1194(3) 0.2617(3) 0.0396(9) Uani 1 1 d . . .
H3A H 0.5359 0.1858 0.2529 0.059 Uiso 1 1 calc R . .
H3B H 0.5242 0.0601 0.2305 0.059 Uiso 1 1 calc R . .
H3C H 0.5094 0.1148 0.3171 0.059 Uiso 1 1 calc R . .
C4 C 0.3042(4) 0.1144(3) 0.1254(2) 0.0363(9) Uani 1 1 d . . .
H4A H 0.3435 0.1816 0.1156 0.054 Uiso 1 1 calc R . .
H4B H 0.2157 0.1053 0.1051 0.054 Uiso 1 1 calc R . .
H4C H 0.3436 0.0564 0.0991 0.054 Uiso 1 1 calc R . .
C5 C 0.3276(5) 0.1428(4) 0.4381(2) 0.0470(11) Uani 1 1 d . . .
H5A H 0.3834 0.1011 0.4096 0.071 Uiso 1 1 calc R . .
H5B H 0.2463 0.101 0.4332 0.071 Uiso 1 1 calc R . .
H5C H 0.3624 0.1621 0.4933 0.071 Uiso 1 1 calc R . .
C6 C 0.2042(5) 0.3329(4) 0.4576(2) 0.0466(11) Uani 1 1 d . . .
H6A H 0.1896 0.3989 0.4398 0.07 Uiso 1 1 calc R . .
H6B H 0.242 0.3484 0.5123 0.07 Uiso 1 1 calc R . .
H6C H 0.1251 0.2878 0.4527 0.07 Uiso 1 1 calc R . .
C7 C 0.4610(5) 0.3519(5) 0.4137(3) 0.0651(15) Uani 1 1 d . . .
H7A H 0.5203 0.3183 0.383 0.098 Uiso 1 1 calc R . .
H7B H 0.4941 0.3642 0.4692 0.098 Uiso 1 1 calc R . .
H7C H 0.4476 0.4193 0.3979 0.098 Uiso 1 1 calc R . .
C8 C -0.0469(3) 0.2854(3) 0.3258(2) 0.0247(7) Uani 1 1 d . . .
C9 C -0.1180(3) 0.2304(3) 0.3720(2) 0.0288(7) Uani 1 1 d . . .
C10 C -0.1853(4) 0.2900(3) 0.4235(2) 0.0357(9) Uani 1 1 d . . .
H10 H -0.2362 0.2552 0.4542 0.043 Uiso 1 1 calc R . .
C11 C -0.1783(4) 0.3984(3) 0.4299(2) 0.0419(10) Uani 1 1 d . . .
H11 H -0.2244 0.4363 0.4654 0.05 Uiso 1 1 calc R . .
C12 C -0.1065(4) 0.4533(3) 0.3865(2) 0.0375(9) Uani 1 1 d . . .
H12 H -0.101 0.5278 0.3916 0.045 Uiso 1 1 calc R . .
C13 C -0.0426(3) 0.3939(3) 0.3348(2) 0.0288(8) Uani 1 1 d . . .
C14 C -0.0210(5) 0.0679(3) 0.3514(3) 0.0523(12) Uani 1 1 d . . .
H14A H -0.0429 -0.0081 0.3483 0.079 Uiso 1 1 calc R . .
H14B H 0.0464 0.0942 0.3942 0.079 Uiso 1 1 calc R . .
H14C H 0.0061 0.0811 0.3022 0.079 Uiso 1 1 calc R . .
C15 C -0.2052(4) 0.0713(3) 0.4146(2) 0.0407(9) Uani 1 1 d . . .
H15A H -0.2031 -0.0051 0.4039 0.061 Uiso 1 1 calc R . .
H15B H -0.2907 0.0865 0.4033 0.061 Uiso 1 1 calc R . .
H15C H -0.174 0.099 0.4696 0.061 Uiso 1 1 calc R . .
C16 C -0.0445(4) 0.4752(3) 0.2196(2) 0.0371(9) Uani 1 1 d . . .
H16A H 0.0084 0.5047 0.1849 0.056 Uiso 1 1 calc R . .
H16B H -0.0914 0.5297 0.2433 0.056 Uiso 1 1 calc R . .
H16C H -0.1023 0.4159 0.1894 0.056 Uiso 1 1 calc R . .
C17 C 0.1294(4) 0.5250(3) 0.3233(3) 0.0448(10) Uani 1 1 d . . .
H17A H 0.1778 0.5519 0.2855 0.067 Uiso 1 1 calc R . .
H17B H 0.1847 0.499 0.3618 0.067 Uiso 1 1 calc R . .
H17C H 0.0885 0.5819 0.3498 0.067 Uiso 1 1 calc R . .
C18 C 0.0464(3) 0.2665(3) 0.1193(2) 0.0269(7) Uani 1 1 d . . .
C19 C -0.0404(3) 0.1777(3) 0.0931(2) 0.0277(7) Uani 1 1 d . . .
C20 C -0.0969(4) 0.1480(3) 0.0174(2) 0.0382(9) Uani 1 1 d . . .
H20 H -0.1562 0.087 0.0017 0.046 Uiso 1 1 calc R . .
C21 C -0.0629(4) 0.2113(4) -0.0347(2) 0.0448(10) Uani 1 1 d . . .
H21 H -0.1003 0.1939 -0.0875 0.054 Uiso 1 1 calc R . .
C22 C 0.0237(4) 0.2990(3) -0.0118(2) 0.0401(9) Uani 1 1 d . . .
H22 H 0.0449 0.34 -0.0496 0.048 Uiso 1 1 calc R . .
C23 C 0.0818(4) 0.3299(3) 0.0651(2) 0.0344(8) Uani 1 1 d . . .
C24 C -0.1962(3) 0.1280(3) 0.1728(2) 0.0324(8) Uani 1 1 d . . .
H24A H -0.2125 0.0889 0.2146 0.049 Uiso 1 1 calc R . .
H24B H -0.2546 0.098 0.1258 0.049 Uiso 1 1 calc R . .
H24C H -0.2067 0.2022 0.1892 0.049 Uiso 1 1 calc R . .
C25 C -0.0480(4) 0.0077(3) 0.1359(3) 0.0366(9) Uani 1 1 d . . .
H25A H -0.067 -0.0284 0.1788 0.055 Uiso 1 1 calc R . .
H25B H 0.0385 0.0029 0.1277 0.055 Uiso 1 1 calc R . .
H25C H -0.1029 -0.0257 0.0882 0.055 Uiso 1 1 calc R . .
C26 C 0.2049(6) 0.4755(5) 0.0260(3) 0.0735(17) Uani 1 1 d . . .
H26A H 0.2661 0.5362 0.0496 0.11 Uiso 1 1 calc R . .
H26B H 0.1321 0.4999 -0.0001 0.11 Uiso 1 1 calc R . .
H26C H 0.2414 0.4281 -0.0121 0.11 Uiso 1 1 calc R . .
C27 C 0.2652(4) 0.4243(4) 0.1516(3) 0.0564(13) Uani 1 1 d . . .
H27A H 0.3185 0.4918 0.1592 0.085 Uiso 1 1 calc R . .
H27B H 0.3149 0.3663 0.1401 0.085 Uiso 1 1 calc R . .
H27C H 0.228 0.4185 0.1992 0.085 Uiso 1 1 calc R . .
C28 C -0.3895(3) 0.5777(3) 0.2037(2) 0.0236(7) Uani 1 1 d . . .
C29 C -0.4146(3) 0.5296(3) 0.1254(2) 0.0294(8) Uani 1 1 d . . .
H29 H -0.4291 0.5727 0.0873 0.035 Uiso 1 1 calc R . .
C30 C -0.4194(4) 0.4217(3) 0.1006(2) 0.0356(9) Uani 1 1 d . . .
H30 H -0.4371 0.3927 0.0465 0.043 Uiso 1 1 calc R . .
C31 C -0.3984(4) 0.3565(3) 0.1542(2) 0.0359(9) Uani 1 1 d . . .
H31 H -0.4021 0.2825 0.1376 0.043 Uiso 1 1 calc R . .
C32 C -0.3716(4) 0.4011(3) 0.2327(2) 0.0342(8) Uani 1 1 d . . .
H32 H -0.3566 0.3576 0.2705 0.041 Uiso 1 1 calc R . .
C33 C -0.3668(3) 0.5087(3) 0.2557(2) 0.0308(8) Uani 1 1 d . . .
H33 H -0.347 0.5373 0.3097 0.037 Uiso 1 1 calc R . .
C34 C -0.2281(3) 0.7403(2) 0.2677(2) 0.0226(7) Uani 1 1 d . . .
C35 C -0.1834(3) 0.7650(3) 0.3471(2) 0.0296(8) Uani 1 1 d . . .
H35 H -0.2414 0.7678 0.3836 0.035 Uiso 1 1 calc R . .
C36 C -0.0572(4) 0.7857(3) 0.3751(3) 0.0397(9) Uani 1 1 d . . .
H36 H -0.0309 0.8 0.4298 0.048 Uiso 1 1 calc R . .
C37 C 0.0298(3) 0.7855(3) 0.3242(3) 0.0375(9) Uani 1 1 d . . .
H37 H 0.1157 0.8019 0.343 0.045 Uiso 1 1 calc R . .
C38 C -0.0112(4) 0.7610(3) 0.2451(3) 0.0374(9) Uani 1 1 d . . .
H38 H 0.0474 0.76 0.209 0.045 Uiso 1 1 calc R . .
C39 C -0.1364(3) 0.7378(3) 0.2178(2) 0.0319(8) Uani 1 1 d . . .
H39 H -0.1613 0.7196 0.1631 0.038 Uiso 1 1 calc R . .
C40 C -0.4609(3) 0.7403(3) 0.30314(19) 0.0251(7) Uani 1 1 d . . .
C41 C -0.5428(3) 0.6748(3) 0.3338(2) 0.0357(9) Uani 1 1 d . . .
H41 H -0.5504 0.6008 0.3158 0.043 Uiso 1 1 calc R . .
C42 C -0.6144(4) 0.7141(4) 0.3902(2) 0.0473(11) Uani 1 1 d . . .
H42 H -0.6701 0.6666 0.4096 0.057 Uiso 1 1 calc R . .
C43 C -0.6057(4) 0.8200(4) 0.4182(2) 0.0434(10) Uani 1 1 d . . .
H43 H -0.6548 0.8464 0.4565 0.052 Uiso 1 1 calc R . .
C44 C -0.5241(4) 0.8876(3) 0.3896(2) 0.0408(10) Uani 1 1 d . . .
H44 H -0.5156 0.9613 0.4088 0.049 Uiso 1 1 calc R . .
C45 C -0.4551(4) 0.8482(3) 0.3332(2) 0.0319(8) Uani 1 1 d . . .
H45 H -0.4007 0.8964 0.3136 0.038 Uiso 1 1 calc R . .
C46 C -0.4268(3) 0.7645(3) 0.1630(2) 0.0247(7) Uani 1 1 d . . .
C47 C -0.5515(3) 0.7409(3) 0.1303(2) 0.0345(8) Uani 1 1 d . . .
H47 H -0.6035 0.6922 0.151 0.041 Uiso 1 1 calc R . .
C48 C -0.6029(4) 0.7851(3) 0.0692(2) 0.0420(10) Uani 1 1 d . . .
H48 H -0.688 0.7662 0.0489 0.05 Uiso 1 1 calc R . .
C49 C -0.5310(4) 0.8555(3) 0.0383(2) 0.0415(10) Uani 1 1 d . . .
H49 H -0.5649 0.8851 -0.0043 0.05 Uiso 1 1 calc R . .
C50 C -0.4096(5) 0.8829(3) 0.0695(2) 0.0466(11) Uani 1 1 d . . .
H50 H -0.3591 0.9331 0.0492 0.056 Uiso 1 1 calc R . .
C51 C -0.3592(4) 0.8382(3) 0.1305(2) 0.0379(9) Uani 1 1 d . . .
H51 H -0.2744 0.859 0.1509 0.045 Uiso 1 1 calc R . .

loop_
_atom_site_aniso_label
_atom_site_aniso_U_11
_atom_site_aniso_U_22
_atom_site_aniso_U_33
_atom_site_aniso_U_23
_atom_site_aniso_U_13
_atom_site_aniso_U_12
Sn 0.01697(14) 0.01852(14) 0.03138(15) 0.00750(9) 0.00462(9) 0.00199(9)
Si1 0.0193(5) 0.0250(5) 0.0360(5) 0.0063(4) 0.0062(4) 0.0047(4)
Si2 0.0310(5) 0.0301(5) 0.0316(5) 0.0058(4) -0.0023(4) 0.0047(4)
B 0.0235(19) 0.0190(18) 0.0249(18) 0.0043(14) 0.0058(15) 0.0006(14)
N1 0.0357(17) 0.0228(15) 0.0449(18) 0.0079(13) 0.0178(14) 0.0023(13)
N2 0.0249(15) 0.0193(14) 0.0423(17) 0.0089(12) 0.0011(13) 0.0022(12)
N3 0.0173(14) 0.0261(15) 0.0410(17) 0.0077(13) 0.0087(12) 0.0019(11)
N4 0.0387(19) 0.0416(19) 0.047(2) 0.0228(16) 0.0148(16) -0.0007(15)
C1 0.0209(16) 0.0230(17) 0.0295(17) 0.0061(14) 0.0034(13) 0.0026(13)
C2 0.0270(19) 0.0300(19) 0.045(2) 0.0086(16) 0.0072(16) 0.0043(15)
C3 0.0242(19) 0.037(2) 0.060(3) 0.0122(19) 0.0090(18) 0.0065(16)
C4 0.031(2) 0.041(2) 0.037(2) 0.0035(17) 0.0095(16) 0.0064(17)
C5 0.061(3) 0.045(2) 0.040(2) 0.0126(19) 0.004(2) 0.026(2)
C6 0.061(3) 0.043(2) 0.033(2) -0.0030(18) -0.0040(19) 0.022(2)
C7 0.050(3) 0.073(4) 0.058(3) 0.005(3) -0.016(2) -0.022(3)
C8 0.0229(17) 0.0190(16) 0.0324(18) 0.0020(13) 0.0047(14) 0.0062(13)
C9 0.0254(18) 0.0243(18) 0.0351(19) 0.0008(15) 0.0054(15) 0.0019(14)
C10 0.040(2) 0.036(2) 0.0326(19) 0.0028(16) 0.0147(17) 0.0051(17)
C11 0.048(2) 0.035(2) 0.042(2) -0.0050(17) 0.0151(19) 0.0137(18)
C12 0.044(2) 0.0234(18) 0.043(2) -0.0033(16) 0.0027(18) 0.0120(16)
C13 0.0263(18) 0.0227(17) 0.0361(19) 0.0050(15) -0.0005(15) 0.0028(14)
C14 0.056(3) 0.033(2) 0.084(3) 0.024(2) 0.043(3) 0.016(2)
C15 0.040(2) 0.034(2) 0.050(2) 0.0089(18) 0.0208(19) -0.0021(17)
C16 0.031(2) 0.032(2) 0.055(2) 0.0207(18) 0.0058(18) 0.0107(16)
C17 0.042(2) 0.025(2) 0.064(3) 0.0091(19) -0.001(2) -0.0037(17)
C18 0.0173(16) 0.0303(18) 0.0361(19) 0.0108(15) 0.0065(14) 0.0057(14)
C19 0.0202(17) 0.0309(18) 0.0337(19) 0.0058(15) 0.0064(14) 0.0078(14)
C20 0.032(2) 0.040(2) 0.041(2) 0.0017(17) 0.0047(17) 0.0050(17)
C21 0.045(2) 0.056(3) 0.034(2) 0.0048(19) 0.0047(18) 0.016(2)
C22 0.045(2) 0.045(2) 0.038(2) 0.0161(18) 0.0158(18) 0.0170(19)
C23 0.0299(19) 0.036(2) 0.043(2) 0.0141(17) 0.0137(16) 0.0091(16)
C24 0.0154(17) 0.039(2) 0.042(2) 0.0057(17) 0.0070(15) -0.0005(15)
C25 0.030(2) 0.0240(18) 0.056(2) 0.0047(17) 0.0091(17) 0.0031(15)
C26 0.099(5) 0.065(3) 0.058(3) 0.032(3) 0.018(3) -0.025(3)
C27 0.036(2) 0.056(3) 0.081(3) 0.033(3) 0.004(2) -0.010(2)
C28 0.0177(16) 0.0207(16) 0.0335(18) 0.0058(14) 0.0081(13) 0.0003(12)
C29 0.0325(19) 0.0264(18) 0.0316(18) 0.0071(15) 0.0100(15) 0.0048(15)
C30 0.035(2) 0.034(2) 0.036(2) -0.0018(16) 0.0079(16) 0.0029(16)
C31 0.032(2) 0.0211(18) 0.052(2) 0.0011(16) 0.0062(17) 0.0008(15)
C32 0.040(2) 0.0243(18) 0.039(2) 0.0131(16) 0.0029(17) -0.0002(16)
C33 0.034(2) 0.0288(19) 0.0293(18) 0.0088(15) 0.0014(15) -0.0002(15)
C34 0.0239(17) 0.0129(15) 0.0326(18) 0.0077(13) 0.0070(14) 0.0012(12)
C35 0.0242(18) 0.0292(18) 0.0366(19) 0.0112(15) 0.0020(15) 0.0033(14)
C36 0.031(2) 0.035(2) 0.050(2) 0.0116(18) -0.0081(18) 0.0022(16)
C37 0.0198(18) 0.0247(19) 0.068(3) 0.0147(18) -0.0011(18) 0.0000(14)
C38 0.0261(19) 0.0293(19) 0.063(3) 0.0169(18) 0.0183(18) 0.0030(15)
C39 0.0293(19) 0.0284(19) 0.039(2) 0.0066(16) 0.0106(16) 0.0026(15)
C40 0.0185(16) 0.0314(18) 0.0258(17) 0.0069(14) 0.0006(13) 0.0047(13)
C41 0.029(2) 0.042(2) 0.033(2) 0.0021(17) 0.0069(16) -0.0066(16)
C42 0.027(2) 0.076(3) 0.033(2) 0.001(2) 0.0127(17) -0.013(2)
C43 0.026(2) 0.073(3) 0.030(2) -0.002(2) 0.0070(16) 0.014(2)
C44 0.044(2) 0.044(2) 0.038(2) 0.0045(18) 0.0057(18) 0.0247(19)
C45 0.034(2) 0.0309(19) 0.0346(19) 0.0096(15) 0.0069(16) 0.0133(16)
C46 0.0249(17) 0.0198(16) 0.0288(17) 0.0015(13) 0.0042(14) 0.0038(13)
C47 0.0266(19) 0.036(2) 0.044(2) 0.0140(17) 0.0067(16) 0.0067(16)
C48 0.035(2) 0.044(2) 0.046(2) 0.0068(19) -0.0047(18) 0.0142(18)
C49 0.060(3) 0.030(2) 0.034(2) 0.0075(16) -0.0080(19) 0.0152(19)
C50 0.064(3) 0.036(2) 0.038(2) 0.0172(18) -0.005(2) -0.010(2)
C51 0.038(2) 0.036(2) 0.037(2) 0.0134(17) -0.0063(17) -0.0103(17)

loop_
_atom_type_symbol
_atom_type_description
_atom_type_scat_dispersion_real
_atom_type_scat_dispersion_imag
_atom_type_scat_source
C C 0.0033 0.0016 'International Tables Vol C Tables 4.2.6.8 and 6.1.1.4'
H H 0 0 'International Tables Vol C Tables 4.2.6.8 and 6.1.1.4'
N N 0.0061 0.0033 'International Tables Vol C Tables 4.2.6.8 and 6.1.1.4'
Si Si 0.0817 0.0704 'International Tables Vol C Tables 4.2.6.8 and 6.1.1.4'
B B 0.0013 0.0007 'International Tables Vol C Tables 4.2.6.8 and 6.1.1.4'
Sn Sn -0.6537 1.4246 'International Tables Vol C Tables 4.2.6.8 and 6.1.1.4'

loop_
_geom_angle_atom_site_label_1
_geom_angle_atom_site_label_2
_geom_angle_atom_site_label_3
_geom_angle
_geom_angle_site_symmetry_1
_geom_angle_site_symmetry_3
_geom_angle_publ_flag
C8 Sn C18 127.95(13) . . ?
C8 Sn C1 115.23(13) . . ?
C18 Sn C1 116.73(13) . . ?
C8 Sn N2 62.23(12) . . ?
C18 Sn N2 94.23(12) . . ?
C1 Sn N2 113.11(12) . . ?
C8 Sn N3 92.98(11) . . ?
C18 Sn N3 61.69(12) . . ?
C1 Sn N3 122.19(11) . . ?
N2 Sn N3 124.70(10) . . ?
C2 Si1 C4 108.94(19) . . ?
C2 Si1 C3 107.52(18) . . ?
C4 Si1 C3 105.15(19) . . ?
C2 Si1 C1 113.54(16) . . ?
C4 Si1 C1 110.79(17) . . ?
C3 Si1 C1 110.51(18) . . ?
C5 Si2 C6 103.7(2) . . ?
C5 Si2 C7 110.7(2) . . ?
C6 Si2 C7 106.6(3) . . ?
C5 Si2 C1 112.53(18) . . ?
C6 Si2 C1 117.07(17) . . ?
C7 Si2 C1 106.1(2) . . ?
C40 B C28 113.5(3) . . ?
C40 B C34 109.9(3) . . ?
C28 B C34 105.4(3) . . ?
C40 B C46 104.1(3) . . ?
C28 B C46 110.1(3) . . ?
C34 B C46 114.1(3) . . ?
C9 N1 C14 119.6(3) . . ?
C9 N1 C15 118.3(3) . . ?
C14 N1 C15 112.5(3) . . ?
C13 N2 C17 112.8(3) . . ?
C13 N2 C16 110.4(3) . . ?
C17 N2 C16 109.6(3) . . ?
C13 N2 Sn 86.16(19) . . ?
C17 N2 Sn 123.6(2) . . ?
C16 N2 Sn 111.9(2) . . ?
C19 N3 C25 111.7(3) . . ?
C19 N3 C24 110.6(3) . . ?
C25 N3 C24 109.8(3) . . ?
C19 N3 Sn 85.29(19) . . ?
C25 N3 Sn 126.0(2) . . ?
C24 N3 Sn 110.7(2) . . ?
C23 N4 C27 119.4(3) . . ?
C23 N4 C26 118.4(4) . . ?
C27 N4 C26 113.7(4) . . ?
Si2 C1 Si1 115.27(17) . . ?
Si2 C1 Sn 118.98(17) . . ?
Si1 C1 Sn 115.10(17) . . ?
C13 C8 C9 119.4(3) . . ?
C13 C8 Sn 99.4(2) . . ?
C9 C8 Sn 141.1(2) . . ?
N1 C9 C8 122.3(3) . . ?
N1 C9 C10 120.4(3) . . ?
C8 C9 C10 117.2(3) . . ?
C11 C10 C9 121.1(4) . . ?
C12 C11 C10 122.1(4) . . ?
C11 C12 C13 116.5(3) . . ?
C8 C13 C12 123.7(4) . . ?
C8 C13 N2 112.1(3) . . ?
C12 C13 N2 124.2(3) . . ?
C19 C18 C23 118.8(3) . . ?
C19 C18 Sn 100.4(2) . . ?
C23 C18 Sn 140.7(3) . . ?
C20 C19 C18 124.1(4) . . ?
C20 C19 N3 123.3(3) . . ?
C18 C19 N3 112.5(3) . . ?
C19 C20 C21 116.5(4) . . ?
C22 C21 C20 121.5(4) . . ?
C21 C22 C23 122.4(4) . . ?
N4 C23 C22 121.2(4) . . ?
N4 C23 C18 122.2(4) . . ?
C22 C23 C18 116.6(4) . . ?
C29 C28 C33 114.6(3) . . ?
C29 C28 B 124.1(3) . . ?
C33 C28 B 121.1(3) . . ?
C30 C29 C28 123.1(3) . . ?
C31 C30 C29 120.2(4) . . ?
C30 C31 C32 118.7(3) . . ?
C33 C32 C31 119.9(3) . . ?
C32 C33 C28 123.5(3) . . ?
C35 C34 C39 115.1(3) . . ?
C35 C34 B 123.0(3) . . ?
C39 C34 B 121.7(3) . . ?
C36 C35 C34 122.7(4) . . ?
C37 C36 C35 120.5(4) . . ?
C36 C37 C38 118.3(3) . . ?
C37 C38 C39 120.8(4) . . ?
C38 C39 C34 122.5(4) . . ?
C41 C40 C45 115.2(3) . . ?
C41 C40 B 127.1(3) . . ?
C45 C40 B 117.7(3) . . ?
C40 C41 C42 121.9(4) . . ?
C43 C42 C41 120.9(4) . . ?
C42 C43 C44 118.7(4) . . ?
C45 C44 C43 119.9(4) . . ?
C44 C45 C40 123.2(4) . . ?
C51 C46 C47 114.2(3) . . ?
C51 C46 B 126.9(3) . . ?
C47 C46 B 118.9(3) . . ?
C48 C47 C46 123.2(4) . . ?
C49 C48 C47 119.9(4) . . ?
C48 C49 C50 119.0(4) . . ?
C49 C50 C51 120.6(4) . . ?
C46 C51 C50 123.0(4) . . ?

loop_
_geom_bond_atom_site_label_1
_geom_bond_atom_site_label_2
_geom_bond_distance
_geom_bond_site_symmetry_2
_geom_bond_publ_flag
Sn C8 2.140(3) . ?
Sn C18 2.144(4) . ?
Sn C1 2.153(3) . ?
Sn N2 2.407(3) . ?
Sn N3 2.462(3) . ?
Si1 C2 1.862(4) . ?
Si1 C4 1.865(4) . ?
Si1 C3 1.868(4) . ?
Si1 C1 1.911(4) . ?
Si2 C5 1.850(4) . ?
Si2 C6 1.863(4) . ?
Si2 C7 1.869(5) . ?
Si2 C1 1.903(4) . ?
B C40 1.641(5) . ?
B C28 1.641(5) . ?
B C34 1.643(5) . ?
B C46 1.645(5) . ?
N1 C9 1.392(5) . ?
N1 C14 1.439(5) . ?
N1 C15 1.457(5) . ?
N2 C13 1.462(5) . ?
N2 C17 1.481(5) . ?
N2 C16 1.494(5) . ?
N3 C19 1.466(5) . ?
N3 C25 1.482(5) . ?
N3 C24 1.485(4) . ?
N4 C23 1.382(5) . ?
N4 C27 1.457(6) . ?
N4 C26 1.460(5) . ?
C8 C13 1.384(5) . ?
C8 C9 1.411(5) . ?
C9 C10 1.411(5) . ?
C10 C11 1.385(6) . ?
C11 C12 1.380(6) . ?
C12 C13 1.388(5) . ?
C18 C19 1.392(5) . ?
C18 C23 1.416(5) . ?
C19 C20 1.374(5) . ?
C20 C21 1.382(6) . ?
C21 C22 1.375(6) . ?
C22 C23 1.399(6) . ?
C28 C29 1.395(5) . ?
C28 C33 1.399(5) . ?
C29 C30 1.388(5) . ?
C30 C31 1.380(6) . ?
C31 C32 1.387(6) . ?
C32 C33 1.380(5) . ?
C34 C35 1.394(5) . ?
C34 C39 1.405(5) . ?
C35 C36 1.395(5) . ?
C36 C37 1.376(6) . ?
C37 C38 1.383(6) . ?
C38 C39 1.383(5) . ?
C40 C41 1.385(5) . ?
C40 C45 1.402(5) . ?
C41 C42 1.395(6) . ?
C42 C43 1.369(7) . ?
C43 C44 1.378(6) . ?
C44 C45 1.376(5) . ?
C46 C51 1.383(5) . ?
C46 C47 1.401(5) . ?
C47 C48 1.386(5) . ?
C48 C49 1.363(6) . ?
C49 C50 1.364(6) . ?
C50 C51 1.386(6) . ?
